data_4328614
loop_
_publ_author_name
'Rylee B. Thomas'
'Philip A. Smith'
'Ayesha Jaleel'
'Paul Vogel'
'Carlos Crawford'
'Zerihun Assefa'
'Richard E. Sykora'

_publ_contact_author_address
;University of South Alabama
Department of Chemistry
Chemistry Building, Room 223
Mobile  AL  36688-0002
;
_publ_contact_author_email rsykora@jaguar1.usouthal.edu
_publ_contact_author_fax 1(251)4607359
_publ_contact_author_name 'Richard E. Sykora'
_publ_contact_author_phone 1(251)4607422
_publ_section_title
;
 Synthesis, Structural, and Photoluminescence Studies of
 Gd(terpy)(H2O)(NO3)2M(CN)2 (M = Au, Ag) Complexes: Multiple Emissions
 from Intra- and Intermolecular Excimers and Exciplexes
;
_journal_name_full 'Inorganic Chemistry'
_journal_page_first 3399
_journal_page_last 3408
_journal_paper_doi 10.1021/ic2014495
_journal_volume 51
_journal_year 2012
_chemical_formula_moiety 'C17 H13 Ag Gd N7 O7'
_chemical_formula_sum 'C17 H13 Ag Gd N7 O7'
_chemical_formula_weight 692.46
_chemical_name_systematic
; 
 ? 
;
_space_group_IT_number 2
_symmetry_cell_setting triclinic
_symmetry_space_group_name_Hall '-P 1'
_symmetry_space_group_name_H-M 'P -1'
_atom_sites_solution_hydrogens geom
_atom_sites_solution_primary direct
_atom_sites_solution_secondary difmap
_audit_creation_method SHELXL-97
_cell_angle_alpha 74.640(2)
_cell_angle_beta 78.914(2)
_cell_angle_gamma 88.880(2)
_cell_formula_units_Z 2
_cell_length_a 7.5255(2)
_cell_length_b 10.0389(3)
_cell_length_c 15.2144(4)
_cell_measurement_reflns_used 12598
_cell_measurement_temperature 290(2)
_cell_measurement_theta_max 25.6226
_cell_measurement_theta_min 3.3307
_cell_volume 1087.08(5)
_computing_cell_refinement '<i>CrysAlisPro</i> Oxford Diffraction (2009)'
_computing_data_collection '<i>CrysAlisPro</i> Oxford Diffraction (2009)'
_computing_data_reduction '<i>CrysAlisPro</i> Oxford Diffraction (2009)'
_computing_molecular_graphics 'Sheldrick (2008)'
_computing_structure_refinement 'Sheldrick (2008)'
_computing_structure_solution 'Sheldrick (2008)'
_diffrn_ambient_temperature 290(2)
_diffrn_detector_area_resol_mean 16.0514
_diffrn_measured_fraction_theta_full 0.998
_diffrn_measured_fraction_theta_max 0.998
_diffrn_measurement_device_type 'Xcalibur, Eos'
_diffrn_measurement_method '\w scans'
_diffrn_radiation_monochromator graphite
_diffrn_radiation_source 'fine-focus sealed tube'
_diffrn_radiation_type MoK\a
_diffrn_radiation_wavelength 0.71073
_diffrn_reflns_av_R_equivalents 0.0203
_diffrn_reflns_av_sigmaI/netI 0.0182
_diffrn_reflns_limit_h_max 9
_diffrn_reflns_limit_h_min -9
_diffrn_reflns_limit_k_max 12
_diffrn_reflns_limit_k_min -12
_diffrn_reflns_limit_l_max 18
_diffrn_reflns_limit_l_min -18
_diffrn_reflns_number 16718
_diffrn_reflns_theta_full 25.68
_diffrn_reflns_theta_max 25.68
_diffrn_reflns_theta_min 3.34
_exptl_absorpt_coefficient_mu 3.979
_exptl_absorpt_correction_T_max 1.00
_exptl_absorpt_correction_T_min 0.65553
_exptl_absorpt_correction_type multi-scan
_exptl_absorpt_process_details CrysAlis
_exptl_crystal_colour yellow
_exptl_crystal_density_diffrn 2.116
_exptl_crystal_description prism
_exptl_crystal_F_000 662
_exptl_crystal_size_max 0.20
_exptl_crystal_size_mid 0.11
_exptl_crystal_size_min 0.05
_refine_diff_density_max 0.329
_refine_diff_density_min -0.557
_refine_diff_density_rms 0.055
_refine_ls_extinction_coef 0.00061(17)
_refine_ls_extinction_expression Fc^*^=kFc[1+0.001xFc^2^\l^3^/sin(2\q)]^-1/4^
_refine_ls_extinction_method SHELXL
_refine_ls_goodness_of_fit_ref 1.014
_refine_ls_hydrogen_treatment constr
_refine_ls_matrix_type full
_refine_ls_number_parameters 299
_refine_ls_number_reflns 4117
_refine_ls_number_restraints 0
_refine_ls_restrained_S_all 1.014
_refine_ls_R_factor_all 0.0182
_refine_ls_R_factor_gt 0.0153
_refine_ls_shift/su_max 0.001
_refine_ls_shift/su_mean 0.000
_refine_ls_structure_factor_coef Fsqd
_refine_ls_weighting_details 'calc w=1/[\s^2^(Fo^2^)+(0.0218P)^2^+0.0000P] where P=(Fo^2^+2Fc^2^)/3'
_refine_ls_weighting_scheme calc
_refine_ls_wR_factor_gt 0.0364
_refine_ls_wR_factor_ref 0.0367
_reflns_number_gt 3737
_reflns_number_total 4117
_reflns_threshold_expression >2sigma(I)
_cod_data_source_file ic2014495_si_002_1.cif
_cod_data_source_block GdAg
_cod_database_code 4328614

loop_
_symmetry_equiv_pos_as_xyz
'x, y, z'
'-x, -y, -z'

loop_
_atom_site_label
_atom_site_type_symbol
_atom_site_fract_x
_atom_site_fract_y
_atom_site_fract_z
_atom_site_U_iso_or_equiv
_atom_site_adp_type
_atom_site_occupancy
_atom_site_symmetry_multiplicity
_atom_site_calc_flag
_atom_site_refinement_flags
Gd1 Gd 0.316871(15) 0.378060(11) 0.262562(8) 0.02834(5) Uani 1 1 d .
Ag1 Ag 0.36125(3) 0.14845(2) -0.036227(15) 0.05720(7) Uani 1 1 d .
C1 C 0.2295(4) 0.5940(3) 0.06292(19) 0.0556(8) Uani 1 1 d .
H1 H 0.2696 0.5166 0.0431 0.067 Uiso 1 1 calc R
C2 C 0.1761(4) 0.7052(3) -0.00067(19) 0.0574(8) Uani 1 1 d .
H2 H 0.1795 0.7028 -0.0617 0.069 Uiso 1 1 calc R
C3 C 0.1188(4) 0.8174(3) 0.0280(2) 0.0554(7) Uani 1 1 d .
H3 H 0.0798 0.8934 -0.0129 0.066 Uiso 1 1 calc R
C4 C 0.1183(4) 0.8188(3) 0.1175(2) 0.0520(7) Uani 1 1 d .
H4 H 0.0806 0.8965 0.1374 0.062 Uiso 1 1 calc R
C5 C 0.1739(3) 0.7046(2) 0.17886(17) 0.0363(5) Uani 1 1 d .
C6 C 0.1801(3) 0.7011(2) 0.27574(17) 0.0357(5) Uani 1 1 d .
C7 C 0.1550(4) 0.8180(3) 0.3088(2) 0.0504(7) Uani 1 1 d .
H7 H 0.1325 0.9022 0.2696 0.061 Uiso 1 1 calc R
C8 C 0.1635(4) 0.8085(3) 0.3991(2) 0.0541(7) Uani 1 1 d .
H8 H 0.1457 0.8859 0.4220 0.065 Uiso 1 1 calc R
C9 C 0.1985(4) 0.6842(3) 0.45538(19) 0.0465(6) Uani 1 1 d .
H9 H 0.2053 0.6764 0.5169 0.056 Uiso 1 1 calc R
C10 C 0.2237(3) 0.5703(2) 0.42013(16) 0.0326(5) Uani 1 1 d .
C11 C 0.2636(3) 0.4335(2) 0.47872(16) 0.0319(5) Uani 1 1 d .
C12 C 0.2644(3) 0.4109(3) 0.57209(17) 0.0434(6) Uani 1 1 d .
H12 H 0.2387 0.4822 0.6006 0.052 Uiso 1 1 calc R
C13 C 0.3034(4) 0.2823(3) 0.62288(18) 0.0508(7) Uani 1 1 d .
H13 H 0.3060 0.2663 0.6857 0.061 Uiso 1 1 calc R
C14 C 0.3383(4) 0.1786(3) 0.57994(19) 0.0501(7) Uani 1 1 d .
H14 H 0.3646 0.0907 0.6128 0.060 Uiso 1 1 calc R
C15 C 0.3335(4) 0.2074(2) 0.48703(18) 0.0436(6) Uani 1 1 d .
H15 H 0.3557 0.1361 0.4582 0.052 Uiso 1 1 calc R
C16 C 0.3047(4) 0.2239(3) 0.0783(2) 0.0537(7) Uani 1 1 d .
C17 C 0.4015(4) 0.0653(3) -0.1469(2) 0.0540(7) Uani 1 1 d .
N1 N 0.2267(3) 0.5916(2) 0.15110(14) 0.0401(5) Uani 1 1 d .
N2 N 0.2146(2) 0.57861(17) 0.33130(13) 0.0298(4) Uani 1 1 d .
N3 N 0.2989(3) 0.33111(18) 0.43567(13) 0.0350(4) Uani 1 1 d .
N4 N 0.2804(4) 0.2703(2) 0.13993(17) 0.0576(6) Uani 1 1 d .
N5 N 0.4158(4) 0.0110(2) -0.20426(18) 0.0692(8) Uani 1 1 d .
N6 N -0.0182(3) 0.2122(2) 0.33791(15) 0.0432(5) Uani 1 1 d .
N7 N 0.6639(3) 0.5186(2) 0.19060(19) 0.0530(6) Uani 1 1 d .
O1 O 0.1324(2) 0.15707(16) 0.34022(13) 0.0479(5) Uani 1 1 d .
O2 O -0.0172(2) 0.34100(16) 0.30415(13) 0.0480(5) Uani 1 1 d .
O3 O -0.1614(3) 0.1443(2) 0.36946(17) 0.0719(6) Uani 1 1 d .
O4 O 0.5832(2) 0.49707(19) 0.27460(14) 0.0526(5) Uani 1 1 d .
O5 O 0.5850(3) 0.4700(2) 0.13974(13) 0.0639(6) Uani 1 1 d .
O6 O 0.8061(3) 0.5822(3) 0.1626(2) 0.0970(9) Uani 1 1 d .
O7 O 0.5279(2) 0.19794(18) 0.28709(13) 0.0493(5) Uani 1 1 d .
H7A H 0.5411 0.1319 0.2614 0.074 Uiso 1 1 d .
H7B H 0.6226 0.2026 0.3090 0.074 Uiso 1 1 d .

loop_
_atom_site_aniso_label
_atom_site_aniso_U_11
_atom_site_aniso_U_22
_atom_site_aniso_U_33
_atom_site_aniso_U_23
_atom_site_aniso_U_13
_atom_site_aniso_U_12
Gd1 0.03099(7) 0.02784(7) 0.02983(7) -0.01363(4) -0.00675(4) 0.00483(4)
Ag1 0.07461(16) 0.05858(14) 0.04698(13) -0.03006(11) -0.00963(11) -0.00151(11)
C1 0.071(2) 0.0560(17) 0.0378(16) -0.0133(13) -0.0070(14) 0.0172(15)
C2 0.066(2) 0.0648(19) 0.0332(15) -0.0011(14) -0.0066(13) 0.0105(15)
C3 0.0584(18) 0.0464(16) 0.0521(18) 0.0055(13) -0.0152(14) 0.0067(13)
C4 0.0608(18) 0.0333(14) 0.0580(19) -0.0034(12) -0.0148(14) 0.0070(12)
C5 0.0321(13) 0.0317(12) 0.0413(14) -0.0058(10) -0.0032(10) -0.0002(10)
C6 0.0312(13) 0.0285(12) 0.0450(15) -0.0096(10) -0.0020(10) 0.0009(9)
C7 0.0588(18) 0.0281(13) 0.0639(19) -0.0142(12) -0.0084(14) 0.0058(12)
C8 0.070(2) 0.0361(15) 0.064(2) -0.0287(14) -0.0101(15) 0.0048(13)
C9 0.0581(17) 0.0406(14) 0.0474(16) -0.0260(12) -0.0060(13) 0.0028(12)
C10 0.0300(12) 0.0328(12) 0.0362(13) -0.0151(10) -0.0012(10) -0.0011(9)
C11 0.0296(12) 0.0353(12) 0.0325(13) -0.0131(10) -0.0039(9) -0.0042(9)
C12 0.0523(16) 0.0448(14) 0.0389(15) -0.0195(12) -0.0108(12) 0.0005(12)
C13 0.0626(18) 0.0578(17) 0.0357(15) -0.0132(13) -0.0169(13) -0.0031(14)
C14 0.0636(18) 0.0402(14) 0.0454(16) -0.0039(12) -0.0184(13) -0.0009(13)
C15 0.0608(17) 0.0317(13) 0.0412(15) -0.0127(11) -0.0129(12) 0.0044(12)
C16 0.068(2) 0.0480(16) 0.0557(19) -0.0235(14) -0.0241(15) 0.0080(14)
C17 0.075(2) 0.0459(16) 0.0430(17) -0.0158(13) -0.0110(14) 0.0115(14)
N1 0.0462(13) 0.0365(11) 0.0343(12) -0.0074(9) -0.0033(9) 0.0076(9)
N2 0.0286(10) 0.0262(9) 0.0353(11) -0.0119(8) -0.0027(8) 0.0015(7)
N3 0.0443(12) 0.0290(10) 0.0335(11) -0.0120(8) -0.0067(9) 0.0024(8)
N4 0.0763(18) 0.0584(15) 0.0534(15) -0.0321(13) -0.0260(13) 0.0121(12)
N5 0.112(2) 0.0565(16) 0.0474(15) -0.0249(13) -0.0210(15) 0.0254(15)
N6 0.0457(13) 0.0376(12) 0.0500(14) -0.0119(10) -0.0170(10) -0.0038(10)
N7 0.0354(13) 0.0465(13) 0.0687(18) -0.0048(12) -0.0045(12) 0.0010(10)
O1 0.0448(11) 0.0307(9) 0.0711(13) -0.0115(8) -0.0218(9) 0.0064(8)
O2 0.0397(10) 0.0312(9) 0.0690(13) -0.0071(8) -0.0100(9) 0.0052(7)
O3 0.0491(13) 0.0595(13) 0.1015(18) -0.0045(12) -0.0226(12) -0.0187(10)
O4 0.0401(11) 0.0638(12) 0.0624(13) -0.0345(10) -0.0045(9) -0.0061(9)
O5 0.0452(12) 0.0995(16) 0.0417(11) -0.0163(11) 0.0012(9) 0.0026(11)
O6 0.0439(14) 0.0891(17) 0.128(2) 0.0144(16) -0.0027(14) -0.0235(13)
O7 0.0479(11) 0.0502(10) 0.0674(13) -0.0363(9) -0.0266(9) 0.0210(8)

loop_
_atom_type_symbol
_atom_type_description
_atom_type_scat_dispersion_real
_atom_type_scat_dispersion_imag
_atom_type_scat_source
C C 0.0033 0.0016 'International Tables Vol C Tables 4.2.6.8 and 6.1.1.4'
H H 0.0000 0.0000 'International Tables Vol C Tables 4.2.6.8 and 6.1.1.4'
N N 0.0061 0.0033 'International Tables Vol C Tables 4.2.6.8 and 6.1.1.4'
O O 0.0106 0.0060 'International Tables Vol C Tables 4.2.6.8 and 6.1.1.4'
Ag Ag -0.8971 1.1015 'International Tables Vol C Tables 4.2.6.8 and 6.1.1.4'
Gd Gd -0.1653 3.9035 'International Tables Vol C Tables 4.2.6.8 and 6.1.1.4'

loop_
_geom_angle_atom_site_label_1
_geom_angle_atom_site_label_2
_geom_angle_atom_site_label_3
_geom_angle
_geom_angle_site_symmetry_3
O7 Gd1 O4 77.07(6) .
O7 Gd1 N4 80.18(7) .
O4 Gd1 N4 127.55(8) .
O7 Gd1 O5 76.72(7) .
O4 Gd1 O5 51.83(7) .
N4 Gd1 O5 77.24(8) .
O7 Gd1 O2 124.28(6) .
O4 Gd1 O2 148.40(6) .
N4 Gd1 O2 82.07(8) .
O5 Gd1 O2 147.34(7) .
O7 Gd1 O1 73.54(6) .
O4 Gd1 O1 140.06(6) .
N4 Gd1 O1 72.93(8) .
O5 Gd1 O1 140.72(7) .
O2 Gd1 O1 50.77(5) .
O7 Gd1 N3 79.52(6) .
O4 Gd1 N3 76.28(7) .
N4 Gd1 N3 143.44(7) .
O5 Gd1 N3 126.31(7) .
O2 Gd1 N3 84.71(6) .
O1 Gd1 N3 72.30(6) .
O7 Gd1 N1 146.67(7) .
O4 Gd1 N1 91.42(7) .
N4 Gd1 N1 82.64(7) .
O5 Gd1 N1 71.73(7) .
O2 Gd1 N1 80.84(6) .
O1 Gd1 N1 127.53(6) .
N3 Gd1 N1 128.50(6) .
O7 Gd1 N2 136.69(6) .
O4 Gd1 N2 71.80(6) .
N4 Gd1 N2 143.05(7) .
O5 Gd1 N2 105.10(7) .
O2 Gd1 N2 77.31(6) .
O1 Gd1 N2 114.12(6) .
N3 Gd1 N2 64.51(6) .
N1 Gd1 N2 64.13(6) .
O7 Gd1 N7 75.99(6) .
O4 Gd1 N7 25.99(7) .
N4 Gd1 N7 102.54(9) .
O5 Gd1 N7 25.85(7) .
O2 Gd1 N7 159.71(6) .
O1 Gd1 N7 149.52(6) .
N3 Gd1 N7 101.60(7) .
N1 Gd1 N7 80.20(7) .
N2 Gd1 N7 87.95(6) .
O7 Gd1 N6 98.89(6) .
O4 Gd1 N6 154.03(7) .
N4 Gd1 N6 75.76(8) .
O5 Gd1 N6 152.99(7) .
O2 Gd1 N6 25.39(5) .
O1 Gd1 N6 25.39(5) .
N3 Gd1 N6 77.75(6) .
N1 Gd1 N6 104.26(6) .
N2 Gd1 N6 96.30(6) .
N7 Gd1 N6 174.85(6) .
C17 Ag1 C16 176.06(12) .
C17 Ag1 Ag1 76.93(8) 2_655
C16 Ag1 Ag1 103.25(8) 2_655
N1 C1 C2 123.5(3) .
N1 C1 H1 118.3 .
C2 C1 H1 118.3 .
C3 C2 C1 118.2(3) .
C3 C2 H2 120.9 .
C1 C2 H2 120.9 .
C2 C3 C4 119.5(3) .
C2 C3 H3 120.2 .
C4 C3 H3 120.2 .
C3 C4 C5 120.3(3) .
C3 C4 H4 119.9 .
C5 C4 H4 119.9 .
N1 C5 C4 120.3(2) .
N1 C5 C6 117.0(2) .
C4 C5 C6 122.7(2) .
N2 C6 C7 120.9(2) .
N2 C6 C5 116.7(2) .
C7 C6 C5 122.3(2) .
C8 C7 C6 119.7(2) .
C8 C7 H7 120.2 .
C6 C7 H7 120.2 .
C7 C8 C9 119.4(2) .
C7 C8 H8 120.3 .
C9 C8 H8 120.3 .
C8 C9 C10 119.5(3) .
C8 C9 H9 120.3 .
C10 C9 H9 120.3 .
N2 C10 C9 121.5(2) .
N2 C10 C11 117.24(19) .
C9 C10 C11 121.2(2) .
N3 C11 C12 121.4(2) .
N3 C11 C10 116.5(2) .
C12 C11 C10 122.2(2) .
C13 C12 C11 119.7(2) .
C13 C12 H12 120.2 .
C11 C12 H12 120.2 .
C14 C13 C12 119.2(2) .
C14 C13 H13 120.4 .
C12 C13 H13 120.4 .
C13 C14 C15 118.3(2) .
C13 C14 H14 120.8 .
C15 C14 H14 120.8 .
N3 C15 C14 123.9(2) .
N3 C15 H15 118.0 .
C14 C15 H15 118.0 .
N4 C16 Ag1 176.6(3) .
N5 C17 Ag1 174.9(3) .
C1 N1 C5 118.2(2) .
C1 N1 Gd1 120.52(17) .
C5 N1 Gd1 121.27(16) .
C10 N2 C6 119.04(19) .
C10 N2 Gd1 119.87(14) .
C6 N2 Gd1 120.18(15) .
C15 N3 C11 117.5(2) .
C15 N3 Gd1 121.47(15) .
C11 N3 Gd1 120.94(14) .
C16 N4 Gd1 164.6(3) .
O3 N6 O1 121.7(2) .
O3 N6 O2 121.1(2) .
O1 N6 O2 117.2(2) .
O3 N6 Gd1 178.87(18) .
O1 N6 Gd1 59.45(11) .
O2 N6 Gd1 57.77(11) .
O6 N7 O5 123.0(3) .
O6 N7 O4 121.2(3) .
O5 N7 O4 115.7(2) .
O6 N7 Gd1 176.8(2) .
O5 N7 Gd1 59.24(13) .
O4 N7 Gd1 56.55(12) .
N6 O1 Gd1 95.16(13) .
N6 O2 Gd1 96.85(13) .
N7 O4 Gd1 97.46(15) .
N7 O5 Gd1 94.91(15) .
Gd1 O7 H7A 126.1 .
Gd1 O7 H7B 124.4 .
H7A O7 H7B 107.0 .

loop_
_geom_bond_atom_site_label_1
_geom_bond_atom_site_label_2
_geom_bond_distance
_geom_bond_site_symmetry_2
Gd1 O7 2.3854(16) .
Gd1 O4 2.4145(17) .
Gd1 N4 2.451(2) .
Gd1 O5 2.4748(19) .
Gd1 O2 2.4820(17) .
Gd1 O1 2.5192(17) .
Gd1 N3 2.5268(19) .
Gd1 N1 2.5280(19) .
Gd1 N2 2.5465(17) .
Gd1 N7 2.869(2) .
Gd1 N6 2.913(2) .
Ag1 C17 2.040(3) .
Ag1 C16 2.047(3) .
Ag1 Ag1 3.6553(5) 2_655
C1 N1 1.331(3) .
C1 C2 1.380(4) .
C1 H1 0.9300 .
C2 C3 1.346(4) .
C2 H2 0.9300 .
C3 C4 1.364(4) .
C3 H3 0.9300 .
C4 C5 1.388(3) .
C4 H4 0.9300 .
C5 N1 1.340(3) .
C5 C6 1.475(4) .
C6 N2 1.347(3) .
C6 C7 1.390(3) .
C7 C8 1.365(4) .
C7 H7 0.9300 .
C8 C9 1.367(4) .
C8 H8 0.9300 .
C9 C10 1.382(3) .
C9 H9 0.9300 .
C10 N2 1.347(3) .
C10 C11 1.486(3) .
C11 N3 1.355(3) .
C11 C12 1.379(3) .
C12 C13 1.376(3) .
C12 H12 0.9300 .
C13 C14 1.365(4) .
C13 H13 0.9300 .
C14 C15 1.373(4) .
C14 H14 0.9300 .
C15 N3 1.332(3) .
C15 H15 0.9300 .
C16 N4 1.137(4) .
C17 N5 1.133(3) .
N6 O3 1.230(3) .
N6 O1 1.254(3) .
N6 O2 1.258(2) .
N7 O6 1.201(3) .
N7 O5 1.256(3) .
N7 O4 1.268(3) .
O7 H7A 0.8500 .
O7 H7B 0.8500 .

loop_
_geom_hbond_atom_site_label_D
_geom_hbond_atom_site_label_H
_geom_hbond_atom_site_label_A
_geom_hbond_distance_DH
_geom_hbond_distance_HA
_geom_hbond_distance_DA
_geom_hbond_angle_DHA
_geom_hbond_site_symmetry_A
O7 H7A N5 0.85 1.86 2.707(3) 176.7 2_655
O7 H7B O3 0.85 2.02 2.837(3) 160.7 1_655
